data_7158879
loop_
_publ_author_name
'Chernykh, Anton V.'
'Aloshyn, Danylo'
'Kuchkovska, Yuliya O.'
'Daniliuc, Constantin Gabriel'
'Tolmachova, Nataliya A.'
'Kondratov, Ivan S.'
'Zozulya, Sergiy X.'
'Grygorenko, Oleksandr O.'
'Haufe, Guenter'

_publ_section_title
;
 Impact of \b-Perfluoroalkyl Substitution of Proline on the Proteolytic
 Stability of Its Peptide Derivatives
;
_journal_name_full 'Organic &amp; Biomolecular Chemistry'
_journal_paper_doi 10.1039/D2OB01430K
_journal_year 2022
_chemical_absolute_configuration ad
_chemical_formula_sum 'C20 H25 F5 N2 O4'
_chemical_formula_weight 452.42
_space_group_crystal_system orthorhombic
_space_group_IT_number 19
_space_group_name_Hall 'P 2ac 2ab'
_space_group_name_H-M_alt 'P 21 21 21'
_atom_sites_solution_hydrogens mixed
_atom_sites_solution_primary direct
_audit_creation_method 'APEX3 v2016.1-0'
_audit_update_record
;
2022-08-01 deposited with the CCDC.	2022-09-08 downloaded from the CCDC.
;
_cell_angle_alpha 90
_cell_angle_beta 90
_cell_angle_gamma 90
_cell_formula_units_Z 4
_cell_length_a 6.2877(3)
_cell_length_b 16.4671(6)
_cell_length_c 21.5393(8)
_cell_measurement_reflns_used 6415
_cell_measurement_temperature 100.(2)
_cell_measurement_theta_max 66.4573
_cell_measurement_theta_min 3.3784
_cell_volume 2230.18(16)
_computing_cell_refinement 'SAINT V8.37A (Bruker AXS Inc., 2015)'
_computing_data_collection
;

APEX3 v2016.1-0 (Bruker AXS Inc., 2016)
;
_computing_data_reduction 'SAINT V8.37A (Bruker AXS Inc., 2015)'
_computing_molecular_graphics 'XP (Sheldrick, 2014)'
_computing_publication_material 'SHELXL-2014/7 (Sheldrick, 2014)'
_computing_structure_refinement 'SHELXL-2014/7 (Sheldrick, 2014)'
_computing_structure_solution 'SHELXL-2014/7 (Sheldrick, 2014)'
_diffrn_ambient_temperature 100.(2)
_diffrn_detector_area_resol_mean 10.4167
_diffrn_measured_fraction_theta_full 0.999
_diffrn_measured_fraction_theta_max 0.999
_diffrn_measurement_device_type 'Bruker D8 Venture PHOTON 100 CMOS'
_diffrn_measurement_method 'omega and phi scans'
_diffrn_radiation_monochromator 'MX mirror'
_diffrn_radiation_type 'Cu K\a'
_diffrn_radiation_wavelength 1.54178
_diffrn_reflns_av_R_equivalents 0.2419
_diffrn_reflns_av_unetI/netI 0.0905
_diffrn_reflns_limit_h_max 7
_diffrn_reflns_limit_h_min -7
_diffrn_reflns_limit_k_max 18
_diffrn_reflns_limit_k_min -19
_diffrn_reflns_limit_l_max 25
_diffrn_reflns_limit_l_min -25
_diffrn_reflns_number 39243
_diffrn_reflns_theta_full 66.86
_diffrn_reflns_theta_max 66.86
_diffrn_reflns_theta_min 3.38
_diffrn_source 'Cu ImS'
_diffrn_source_type 'micro focus tube'
_exptl_absorpt_coefficient_mu 1.052
_exptl_absorpt_correction_T_max 0.96
_exptl_absorpt_correction_T_min 0.79
_exptl_absorpt_correction_type multi-scan
_exptl_absorpt_process_details
;
Bruker AXS (2014). SADABS, Version 2014/5, Bruker AXS Inc., Madison, Wisconsin,
USA.
;
_exptl_crystal_colour colourless
_exptl_crystal_density_diffrn 1.347
_exptl_crystal_density_method 'not measured'
_exptl_crystal_description needle
_exptl_crystal_F_000 944
_exptl_crystal_size_max 0.224
_exptl_crystal_size_mid 0.052
_exptl_crystal_size_min 0.036
_refine_diff_density_max 0.250
_refine_diff_density_min -0.240
_refine_ls_abs_structure_details
;

Flack x determined using 857 quotients [(I+)-(I-)]/[(I+)+(I-)]
(Parsons, Flack and Wagner, Acta Cryst. B69 (2013) 249-259).
;
_refine_ls_abs_structure_Flack -0.12(19)
_refine_ls_extinction_coef 0.00098(17)
_refine_ls_extinction_method 'SHELXL-2014/7 (Sheldrick 2014'
_refine_ls_goodness_of_fit_ref 1.090
_refine_ls_hydrogen_treatment mixed
_refine_ls_matrix_type full
_refine_ls_number_parameters 292
_refine_ls_number_reflns 3960
_refine_ls_number_restraints 1
_refine_ls_restrained_S_all 1.089
_refine_ls_R_factor_all 0.1012
_refine_ls_R_factor_gt 0.0650
_refine_ls_shift/su_max 0.000
_refine_ls_shift/su_mean 0.000
_refine_ls_structure_factor_coef Fsqd
_refine_ls_weighting_details 'w=1/[\s^2^(Fo^2^)+(0.0210P)^2^+1.7196P] where P=(Fo^2^+2Fc^2^)/3'
_refine_ls_weighting_scheme calc
_refine_ls_wR_factor_gt 0.1097
_refine_ls_wR_factor_ref 0.1237
_reflns_number_gt 2849
_reflns_number_total 3960
_reflns_threshold_expression 'I > 2\s(I)'
_cod_data_source_file d2ob01430k2.cif
_cod_data_source_block dan9441_2R3S-5b
_cod_database_code 7158879

loop_
_space_group_symop_operation_xyz
'x, y, z'
'-x+1/2, -y, z+1/2'
'-x, y+1/2, -z+1/2'
'x+1/2, -y+1/2, -z'

loop_
_atom_site_type_symbol
_atom_site_label
_atom_site_fract_x
_atom_site_fract_y
_atom_site_fract_z
_atom_site_U_iso_or_equiv
_atom_site_adp_type
_atom_site_calc_flag
_atom_site_refinement_flags_adp
_atom_site_refinement_flags_occupancy
_atom_site_refinement_flags_posn
_atom_site_occupancy
_atom_site_disorder_assembly
_atom_site_disorder_group
N N1 0.4053(8) 0.4391(3) 0.3537(2) 0.0262(12) Uani d . . . 1 . .
N N2 0.3477(8) 0.3582(3) 0.5052(2) 0.0230(11) Uani d . . . 1 . .
H H2A 0.208(11) 0.337(4) 0.497(3) 0.04(2) Uiso d . . . 1 . .
O O1 0.3447(7) 0.3055(3) 0.33923(19) 0.0359(11) Uani d . . . 1 . .
O O2 0.5461(7) 0.3799(3) 0.27083(17) 0.0279(10) Uani d . . . 1 . .
O O3 0.6308(6) 0.4274(2) 0.46572(19) 0.0269(10) Uani d . . . 1 . .
O O4 0.4246(6) 0.1868(2) 0.52251(18) 0.0245(10) Uani d . . D 1 . .
H H4 0.339(10) 0.146(3) 0.522(3) 0.06(3) Uiso d . . D 1 . .
F F1 0.3460(6) 0.5581(2) 0.52386(15) 0.0314(8) Uani d . . . 1 . .
F F2 0.0268(5) 0.5131(2) 0.50467(16) 0.0321(9) Uani d . . . 1 . .
F F3 0.2449(7) 0.7020(2) 0.46761(19) 0.0472(11) Uani d . . . 1 . .
F F4 -0.0684(7) 0.6569(2) 0.44652(18) 0.0470(11) Uani d . . . 1 . .
F F5 0.0363(7) 0.6677(2) 0.54183(17) 0.0486(11) Uani d . . . 1 . .
C C1 0.2965(9) 0.4408(4) 0.4134(2) 0.0225(13) Uani d . . . 1 . .
H H1 0.1603 0.4095 0.4113 0.027 Uiso calc U . R 1 . .
C C2 0.2511(9) 0.5332(3) 0.4187(3) 0.0236(13) Uani d . . . 1 . .
H H2 0.1327 0.5459 0.3893 0.028 Uiso calc U . R 1 . .
C C3 0.4540(11) 0.5724(4) 0.3924(3) 0.0318(15) Uani d . . . 1 . .
H H3A 0.4239 0.6273 0.3758 0.038 Uiso calc U . R 1 . .
H H3B 0.5656 0.5766 0.4246 0.038 Uiso calc U . R 1 . .
C C4 0.5222(10) 0.5146(4) 0.3404(3) 0.0272(15) Uani d . . . 1 . .
H H4A 0.4826 0.5366 0.2992 0.033 Uiso calc U . R 1 . .
H H4B 0.6777 0.5052 0.3414 0.033 Uiso calc U . R 1 . .
C C5 0.1824(10) 0.5616(4) 0.4821(3) 0.0291(14) Uani d . . . 1 . .
C C6 0.0999(11) 0.6479(4) 0.4847(3) 0.0332(16) Uani d . . . 1 . .
C C7 0.4257(11) 0.3689(4) 0.3224(3) 0.0275(15) Uani d . . . 1 . .
C C8 0.5749(11) 0.3130(4) 0.2255(3) 0.0325(16) Uani d . . . 1 . .
C C9 0.3563(11) 0.2889(4) 0.1996(3) 0.0372(17) Uani d . . . 1 . .
H H9A 0.2716 0.2636 0.2325 0.056 Uiso calc U . R 1 . .
H H9B 0.3751 0.2503 0.1654 0.056 Uiso calc U . R 1 . .
H H9C 0.2828 0.3374 0.1843 0.056 Uiso calc U . R 1 . .
C C10 0.7096(11) 0.3516(5) 0.1759(3) 0.0397(19) Uani d . . . 1 . .
H H10A 0.6358 0.3993 0.1591 0.059 Uiso calc U . R 1 . .
H H10B 0.7347 0.3124 0.1425 0.059 Uiso calc U . R 1 . .
H H10C 0.846 0.3684 0.1938 0.059 Uiso calc U . R 1 . .
C C11 0.6904(12) 0.2420(4) 0.2556(3) 0.045(2) Uani d . . . 1 . .
H H11A 0.8233 0.2613 0.2743 0.068 Uiso calc U . R 1 . .
H H11B 0.7222 0.2008 0.2241 0.068 Uiso calc U . R 1 . .
H H11C 0.5999 0.2183 0.2879 0.068 Uiso calc U . R 1 . .
C C12 0.4393(10) 0.4071(4) 0.4644(3) 0.0240(13) Uani d . . . 1 . .
C C13 0.4593(10) 0.3236(4) 0.5592(3) 0.0228(13) Uani d . . . 1 . .
H H13 0.6131 0.318 0.5482 0.027 Uiso calc U . R 1 . .
C C14 0.3729(10) 0.2397(3) 0.5730(3) 0.0238(14) Uani d . . . 1 . .
H H14A 0.436 0.2187 0.6119 0.029 Uiso calc U . R 1 . .
H H14B 0.2167 0.2423 0.5783 0.029 Uiso calc U . R 1 . .
C C15 0.4436(10) 0.3773(4) 0.6155(3) 0.0232(13) Uani d . . . 1 . .
C C16 0.2618(11) 0.4216(4) 0.6291(3) 0.0323(16) Uani d . . . 1 . .
H H16 0.1441 0.4198 0.6015 0.039 Uiso calc U . R 1 . .
C C17 0.2500(12) 0.4688(4) 0.6828(3) 0.0356(17) Uani d . . . 1 . .
H H17 0.1248 0.499 0.6915 0.043 Uiso calc U . R 1 . .
C C18 0.4186(12) 0.4716(4) 0.7233(3) 0.0404(18) Uani d . . . 1 . .
H H18 0.4111 0.5039 0.7597 0.048 Uiso calc U . R 1 . .
C C19 0.5998(12) 0.4269(5) 0.7102(3) 0.0437(19) Uani d . . . 1 . .
H H19 0.7168 0.4282 0.7381 0.052 Uiso calc U . R 1 . .
C C20 0.6119(11) 0.3801(4) 0.6569(3) 0.0355(16) Uani d . . . 1 . .
H H20 0.737 0.3496 0.6487 0.043 Uiso calc U . R 1 . .

loop_
_atom_site_aniso_label
_atom_site_aniso_U_11
_atom_site_aniso_U_22
_atom_site_aniso_U_33
_atom_site_aniso_U_12
_atom_site_aniso_U_13
_atom_site_aniso_U_23
N1 0.032(3) 0.021(3) 0.026(3) -0.006(2) 0.008(2) 0.000(2)
N2 0.021(3) 0.024(3) 0.024(3) -0.001(2) 0.000(2) 0.005(2)
O1 0.045(3) 0.028(3) 0.034(3) -0.003(2) 0.008(2) 0.000(2)
O2 0.033(2) 0.028(2) 0.023(2) 0.003(2) 0.005(2) -0.0019(18)
O3 0.018(2) 0.025(2) 0.038(2) -0.0005(18) -0.0017(19) 0.0041(19)
O4 0.018(2) 0.029(3) 0.026(2) 0.0019(19) -0.0002(18) -0.0056(19)
F1 0.0304(19) 0.035(2) 0.0290(19) 0.0023(16) -0.0038(16) 0.0008(16)
F2 0.0264(19) 0.032(2) 0.038(2) -0.0008(16) 0.0087(16) 0.0006(16)
F3 0.056(3) 0.026(2) 0.060(3) -0.011(2) 0.008(2) -0.0054(19)
F4 0.045(3) 0.041(2) 0.055(3) 0.017(2) -0.008(2) -0.0031(19)
F5 0.060(3) 0.041(2) 0.045(2) 0.013(2) 0.013(2) -0.0100(19)
C1 0.022(3) 0.025(3) 0.021(3) -0.003(3) 0.006(3) 0.005(3)
C2 0.024(3) 0.021(3) 0.026(3) 0.001(3) -0.001(3) 0.001(3)
C3 0.035(4) 0.029(4) 0.032(3) -0.003(3) 0.004(3) 0.001(3)
C4 0.028(4) 0.029(4) 0.025(3) -0.006(3) 0.004(3) 0.004(3)
C5 0.029(3) 0.028(4) 0.030(3) -0.002(3) 0.000(3) -0.002(3)
C6 0.038(4) 0.029(4) 0.033(4) 0.001(3) 0.001(3) -0.004(3)
C7 0.029(4) 0.030(4) 0.023(3) 0.004(3) 0.000(3) 0.001(3)
C8 0.044(4) 0.028(4) 0.025(3) 0.007(3) -0.006(3) -0.007(3)
C9 0.041(4) 0.037(4) 0.033(4) 0.004(3) -0.002(3) -0.009(3)
C10 0.041(4) 0.056(5) 0.022(3) 0.007(4) 0.001(3) -0.008(3)
C11 0.061(5) 0.047(5) 0.028(4) 0.020(4) 0.002(4) -0.003(3)
C12 0.022(3) 0.023(3) 0.027(3) -0.001(3) 0.000(3) -0.002(2)
C13 0.015(3) 0.028(3) 0.026(3) 0.002(3) -0.001(3) 0.004(3)
C14 0.023(3) 0.021(3) 0.028(3) 0.003(3) 0.003(3) 0.000(2)
C15 0.023(3) 0.023(3) 0.024(3) 0.003(3) -0.003(3) 0.005(3)
C16 0.032(4) 0.036(4) 0.029(3) 0.012(3) 0.003(3) 0.005(3)
C17 0.050(5) 0.031(4) 0.026(4) 0.003(3) 0.008(3) 0.004(3)
C18 0.055(5) 0.033(4) 0.033(4) -0.003(4) 0.014(4) -0.007(3)
C19 0.044(5) 0.048(5) 0.039(4) -0.005(4) -0.009(3) -0.012(3)
C20 0.027(4) 0.040(4) 0.040(4) -0.004(3) -0.001(3) -0.006(3)

loop_
_atom_type_symbol
_atom_type_description
_atom_type_scat_dispersion_real
_atom_type_scat_dispersion_imag
_atom_type_scat_source
C C 0.0181 0.0091 'International Tables Vol C Tables 4.2.6.8 and 6.1.1.4'
H H 0.0000 0.0000 'International Tables Vol C Tables 4.2.6.8 and 6.1.1.4'
N N 0.0311 0.0180 'International Tables Vol C Tables 4.2.6.8 and 6.1.1.4'
O O 0.0492 0.0322 'International Tables Vol C Tables 4.2.6.8 and 6.1.1.4'
F F 0.0727 0.0534 'International Tables Vol C Tables 4.2.6.8 and 6.1.1.4'

loop_
_geom_angle_atom_site_label_1
_geom_angle_atom_site_label_2
_geom_angle_atom_site_label_3
_geom_angle_site_symmetry_1
_geom_angle_site_symmetry_3
_geom_angle
_geom_angle_publ_flag
C7 N1 C1 . . 120.2(5) ?
C7 N1 C4 . . 125.6(5) ?
C1 N1 C4 . . 112.9(5) ?
C12 N2 C13 . . 123.5(5) ?
C12 N2 H2A . . 120.(4) ?
C13 N2 H2A . . 116.(4) ?
C7 O2 C8 . . 120.6(5) ?
C14 O4 H4 . . 110.(5) ?
N1 C1 C12 . . 110.7(5) ?
N1 C1 C2 . . 99.8(4) ?
C12 C1 C2 . . 114.4(5) ?
N1 C1 H1 . . 110.5 ?
C12 C1 H1 . . 110.5 ?
C2 C1 H1 . . 110.5 ?
C5 C2 C3 . . 116.2(5) ?
C5 C2 C1 . . 115.1(5) ?
C3 C2 C1 . . 103.4(5) ?
C5 C2 H2 . . 107.2 ?
C3 C2 H2 . . 107.2 ?
C1 C2 H2 . . 107.2 ?
C4 C3 C2 . . 103.9(5) ?
C4 C3 H3A . . 111.0 ?
C2 C3 H3A . . 111.0 ?
C4 C3 H3B . . 111.0 ?
C2 C3 H3B . . 111.0 ?
H3A C3 H3B . . 109.0 ?
N1 C4 C3 . . 104.1(5) ?
N1 C4 H4A . . 110.9 ?
C3 C4 H4A . . 110.9 ?
N1 C4 H4B . . 110.9 ?
C3 C4 H4B . . 110.9 ?
H4A C4 H4B . . 109.0 ?
F2 C5 F1 . . 106.4(5) ?
F2 C5 C2 . . 110.4(5) ?
F1 C5 C2 . . 111.5(5) ?
F2 C5 C6 . . 107.1(5) ?
F1 C5 C6 . . 105.9(5) ?
C2 C5 C6 . . 115.1(5) ?
F3 C6 F5 . . 107.4(5) ?
F3 C6 F4 . . 107.2(5) ?
F5 C6 F4 . . 107.5(5) ?
F3 C6 C5 . . 112.6(5) ?
F5 C6 C5 . . 111.5(5) ?
F4 C6 C5 . . 110.4(5) ?
O1 C7 N1 . . 123.2(6) ?
O1 C7 O2 . . 126.4(6) ?
N1 C7 O2 . . 110.4(5) ?
O2 C8 C10 . . 102.9(5) ?
O2 C8 C11 . . 110.3(5) ?
C10 C8 C11 . . 111.0(6) ?
O2 C8 C9 . . 108.8(5) ?
C10 C8 C9 . . 110.8(5) ?
C11 C8 C9 . . 112.5(6) ?
C8 C9 H9A . . 109.5 ?
C8 C9 H9B . . 109.5 ?
H9A C9 H9B . . 109.5 ?
C8 C9 H9C . . 109.5 ?
H9A C9 H9C . . 109.5 ?
H9B C9 H9C . . 109.5 ?
C8 C10 H10A . . 109.5 ?
C8 C10 H10B . . 109.5 ?
H10A C10 H10B . . 109.5 ?
C8 C10 H10C . . 109.5 ?
H10A C10 H10C . . 109.5 ?
H10B C10 H10C . . 109.5 ?
C8 C11 H11A . . 109.5 ?
C8 C11 H11B . . 109.5 ?
H11A C11 H11B . . 109.5 ?
C8 C11 H11C . . 109.5 ?
H11A C11 H11C . . 109.5 ?
H11B C11 H11C . . 109.5 ?
O3 C12 N2 . . 124.5(6) ?
O3 C12 C1 . . 119.1(5) ?
N2 C12 C1 . . 116.4(5) ?
N2 C13 C15 . . 112.2(5) ?
N2 C13 C14 . . 109.6(5) ?
C15 C13 C14 . . 110.8(5) ?
N2 C13 H13 . . 108.0 ?
C15 C13 H13 . . 108.0 ?
C14 C13 H13 . . 108.0 ?
O4 C14 C13 . . 109.0(5) ?
O4 C14 H14A . . 109.9 ?
C13 C14 H14A . . 109.9 ?
O4 C14 H14B . . 109.9 ?
C13 C14 H14B . . 109.9 ?
H14A C14 H14B . . 108.3 ?
C20 C15 C16 . . 118.4(6) ?
C20 C15 C13 . . 119.3(6) ?
C16 C15 C13 . . 122.2(6) ?
C15 C16 C17 . . 120.7(6) ?
C15 C16 H16 . . 119.6 ?
C17 C16 H16 . . 119.6 ?
C18 C17 C16 . . 120.3(7) ?
C18 C17 H17 . . 119.9 ?
C16 C17 H17 . . 119.9 ?
C17 C18 C19 . . 119.2(6) ?
C17 C18 H18 . . 120.4 ?
C19 C18 H18 . . 120.4 ?
C20 C19 C18 . . 120.6(7) ?
C20 C19 H19 . . 119.7 ?
C18 C19 H19 . . 119.7 ?
C15 C20 C19 . . 120.7(7) ?
C15 C20 H20 . . 119.6 ?
C19 C20 H20 . . 119.6 ?

loop_
_geom_bond_atom_site_label_1
_geom_bond_atom_site_label_2
_geom_bond_site_symmetry_2
_geom_bond_distance
_geom_bond_publ_flag
N1 C7 . 1.345(8) ?
N1 C1 . 1.459(7) ?
N1 C4 . 1.472(7) ?
N2 C12 . 1.324(7) ?
N2 C13 . 1.472(7) ?
N2 H2A . 0.96(7) ?
O1 C7 . 1.216(7) ?
O2 C7 . 1.356(7) ?
O2 C8 . 1.483(7) ?
O3 C12 . 1.251(7) ?
O4 C14 . 1.430(7) ?
O4 H4 . 0.87(3) ?
F1 C5 . 1.367(7) ?
F2 C5 . 1.354(7) ?
F3 C6 . 1.328(7) ?
F4 C6 . 1.349(7) ?
F5 C6 . 1.333(7) ?
C1 C12 . 1.523(8) ?
C1 C2 . 1.552(8) ?
C1 H1 . 1.0 ?
C2 C5 . 1.508(8) ?
C2 C3 . 1.538(9) ?
C2 H2 . 1.0 ?
C3 C4 . 1.530(8) ?
C3 H3A . 0.99 ?
C3 H3B . 0.99 ?
C4 H4A . 0.99 ?
C4 H4B . 0.99 ?
C5 C6 . 1.513(9) ?
C8 C10 . 1.503(9) ?
C8 C11 . 1.522(9) ?
C8 C9 . 1.536(9) ?
C9 H9A . 0.98 ?
C9 H9B . 0.98 ?
C9 H9C . 0.98 ?
C10 H10A . 0.98 ?
C10 H10B . 0.98 ?
C10 H10C . 0.98 ?
C11 H11A . 0.98 ?
C11 H11B . 0.98 ?
C11 H11C . 0.98 ?
C13 C15 . 1.503(8) ?
C13 C14 . 1.514(8) ?
C13 H13 . 1.0 ?
C14 H14A . 0.99 ?
C14 H14B . 0.99 ?
C15 C20 . 1.385(8) ?
C15 C16 . 1.387(8) ?
C16 C17 . 1.397(9) ?
C16 H16 . 0.95 ?
C17 C18 . 1.373(9) ?
C17 H17 . 0.95 ?
C18 C19 . 1.386(10) ?
C18 H18 . 0.95 ?
C19 C20 . 1.385(9) ?
C19 H19 . 0.95 ?
C20 H20 . 0.95 ?

loop_
_geom_hbond_atom_site_label_D
_geom_hbond_atom_site_label_H
_geom_hbond_atom_site_label_A
_geom_hbond_site_symmetry_A
_geom_hbond_distance_DH
_geom_hbond_distance_HA
_geom_hbond_distance_DA
_geom_hbond_angle_DHA
_geom_hbond_publ_flag
N2 H2A O4 4_456 0.96(7) 1.87(7) 2.825(6) 171.(6) ?
O4 H4 O3 4_456 0.87(3) 1.80(3) 2.648(6) 167.(7) ?

loop_
_geom_torsion_atom_site_label_1
_geom_torsion_atom_site_label_2
_geom_torsion_atom_site_label_3
_geom_torsion_atom_site_label_4
_geom_torsion_site_symmetry_1
_geom_torsion_site_symmetry_2
_geom_torsion_site_symmetry_3
_geom_torsion_site_symmetry_4
_geom_torsion
_geom_torsion_publ_flag
C7 N1 C1 C12 . . . . 76.7(7) ?
C4 N1 C1 C12 . . . . -91.1(6) ?
C7 N1 C1 C2 . . . . -162.5(6) ?
C4 N1 C1 C2 . . . . 29.8(6) ?
N1 C1 C2 C5 . . . . -166.7(5) ?
C12 C1 C2 C5 . . . . -48.6(7) ?
N1 C1 C2 C3 . . . . -38.9(6) ?
C12 C1 C2 C3 . . . . 79.2(6) ?
C5 C2 C3 C4 . . . . 162.4(5) ?
C1 C2 C3 C4 . . . . 35.3(6) ?
C7 N1 C4 C3 . . . . -175.4(6) ?
C1 N1 C4 C3 . . . . -8.4(6) ?
C2 C3 C4 N1 . . . . -17.3(6) ?
C3 C2 C5 F2 . . . . -169.1(5) ?
C1 C2 C5 F2 . . . . -48.0(7) ?
C3 C2 C5 F1 . . . . -51.0(7) ?
C1 C2 C5 F1 . . . . 70.1(7) ?
C3 C2 C5 C6 . . . . 69.6(7) ?
C1 C2 C5 C6 . . . . -169.3(5) ?
F2 C5 C6 F3 . . . . 175.7(5) ?
F1 C5 C6 F3 . . . . 62.5(6) ?
C2 C5 C6 F3 . . . . -61.2(7) ?
F2 C5 C6 F5 . . . . 55.0(7) ?
F1 C5 C6 F5 . . . . -58.3(7) ?
C2 C5 C6 F5 . . . . 178.1(5) ?
F2 C5 C6 F4 . . . . -64.5(6) ?
F1 C5 C6 F4 . . . . -177.8(5) ?
C2 C5 C6 F4 . . . . 58.6(7) ?
C1 N1 C7 O1 . . . . 5.1(10) ?
C4 N1 C7 O1 . . . . 171.2(6) ?
C1 N1 C7 O2 . . . . -175.1(5) ?
C4 N1 C7 O2 . . . . -9.0(8) ?
C8 O2 C7 O1 . . . . 5.6(9) ?
C8 O2 C7 N1 . . . . -174.2(5) ?
C7 O2 C8 C10 . . . . 178.1(5) ?
C7 O2 C8 C11 . . . . -63.4(8) ?
C7 O2 C8 C9 . . . . 60.5(7) ?
C13 N2 C12 O3 . . . . 2.4(9) ?
C13 N2 C12 C1 . . . . -176.8(5) ?
N1 C1 C12 O3 . . . . 42.9(7) ?
C2 C1 C12 O3 . . . . -68.8(7) ?
N1 C1 C12 N2 . . . . -137.9(5) ?
C2 C1 C12 N2 . . . . 110.4(6) ?
C12 N2 C13 C15 . . . . 89.9(7) ?
C12 N2 C13 C14 . . . . -146.6(6) ?
N2 C13 C14 O4 . . . . 65.8(6) ?
C15 C13 C14 O4 . . . . -169.8(5) ?
N2 C13 C15 C20 . . . . -146.7(6) ?
C14 C13 C15 C20 . . . . 90.4(7) ?
N2 C13 C15 C16 . . . . 36.3(8) ?
C14 C13 C15 C16 . . . . -86.6(7) ?
C20 C15 C16 C17 . . . . 0.9(10) ?
C13 C15 C16 C17 . . . . 177.9(6) ?
C15 C16 C17 C18 . . . . -0.3(10) ?
C16 C17 C18 C19 . . . . -0.4(10) ?
C17 C18 C19 C20 . . . . 0.4(11) ?
C16 C15 C20 C19 . . . . -0.8(10) ?
C13 C15 C20 C19 . . . . -177.9(6) ?
C18 C19 C20 C15 . . . . 0.2(11) ?
